data_7705653
loop_
_publ_author_name
'Maliszewski, Benon P.'
'Tzouras, Nikolaos V.'
'Guillet, S\'ebastien G'
'Saab, Marina'
'Beli\<s, Marek'
'Van Hecke, Kristof'
'Nahra, Fady'
'Nolan, Steven P.'

_publ_section_title
;
 A general protocol for the synthesis of Pt-NHC (NHC = N-heterocyclic
 carbene) hydrosilylation catalysts.
;
_journal_issue 41
_journal_name_full 'Dalton transactions (Cambridge, England : 2003)'
_journal_page_first 14673
_journal_page_last 14679
_journal_paper_doi 10.1039/d0dt03480k
_journal_volume 49
_journal_year 2020
_chemical_formula_moiety 'C29 H44 Cl2 N2 Pt S'
_chemical_formula_sum 'C29 H44 Cl2 N2 Pt S'
_chemical_formula_weight 718.70
_chemical_name_systematic BM15-3
_space_group_crystal_system monoclinic
_space_group_IT_number 14
_space_group_name_Hall '-P 2ybc'
_space_group_name_H-M_alt 'P 1 21/c 1'
_atom_sites_solution_hydrogens geom
_atom_sites_solution_primary dual
_audit_creation_date 2020-02-25
_audit_creation_method
;
Olex2 1.3
(compiled Nov 21 2019 18:26:39 for OlexSys, GUI svn.r6003)
;
_audit_update_record
;
2020-07-10 deposited with the CCDC.	2020-10-09 downloaded from the CCDC.
;
_cell_angle_alpha 90
_cell_angle_beta 90.3260(10)
_cell_angle_gamma 90
_cell_formula_units_Z 12
_cell_length_a 17.9235(2)
_cell_length_b 30.6798(4)
_cell_length_c 16.1692(2)
_cell_measurement_reflns_used 19141
_cell_measurement_temperature 100.0(1)
_cell_measurement_theta_max 73.6860
_cell_measurement_theta_min 4.9170
_cell_volume 8891.13(19)
_computing_cell_refinement 'CrysAlisPro 1.171.40.67a (Rigaku OD, 2019)'
_computing_data_collection 'CrysAlisPro 1.171.40.67a (Rigaku OD, 2019)'
_computing_data_reduction 'CrysAlisPro 1.171.40.67a (Rigaku OD, 2019)'
_computing_molecular_graphics 'Olex2 1.3 (Dolomanov et al., 2009)'
_computing_publication_material 'Olex2 1.3 (Dolomanov et al., 2009)'
_computing_structure_refinement 'SHELXL 2018/3 (Sheldrick, 2015)'
_computing_structure_solution 'SHELXT 2018/2 (Sheldrick, 2018)'
_diffrn_ambient_environment N~2~
_diffrn_ambient_temperature 100.0(1)
_diffrn_detector 'CCD plate'
_diffrn_detector_area_resol_mean 10.4839
_diffrn_detector_type Atlas
_diffrn_measured_fraction_theta_full 0.997
_diffrn_measured_fraction_theta_max 0.980
_diffrn_measurement_details
;
List of Runs (angles in degrees, time in seconds):

  # Type    Start    End  Width  t~exp~   \w     \q     \k     \f   Frames
#--------------------------------------------------------------------------
  1  \w   -122.00  -1.00   1.00    4.00    --  -41.68 -19.00-150.00  121
  2  \w      6.00  83.00   1.00    4.00    --   41.68 -99.00 -90.00   77
  3  \w     34.00 135.00   1.00   12.50    --  106.01 -61.00 -90.00  101
  4  \w     33.00 112.00   1.00   12.50    --  106.01-125.00-180.00   79
  5  \w     53.00 178.00   1.00   12.50    --  106.01  15.00 120.00  125
  6  \w     23.00 107.00   1.00   12.50    --  106.01 -94.00  90.00   84
  7  \w   -116.00 -17.00   1.00    4.00    --  -41.68 -38.00 120.00   99
  8  \w     14.00 115.00   1.00    4.00    --   41.68  57.00  30.00  101
  9  \w     77.00 178.00   1.00   12.50    --  106.01  61.00 -30.00  101
 10  \w     33.00 112.00   1.00   12.50    --  106.01-125.00 -60.00   79
 11  \w     77.00 178.00   1.00   12.50    --  106.01  61.00 150.00  101
 12  \w     53.00 178.00   1.00   12.50    --  106.01  15.00 -90.00  125
 13  \w   -115.00 -14.00   1.00    4.00    --  -41.68 -57.00  60.00  101
 14  \w     27.00  98.00   1.00    4.00    --   41.68-125.00 120.00   71
 15  \w     77.00 178.00   1.00   12.50    --  106.01  61.00   0.00  101
 16  \w     77.00 136.00   1.00   12.50    --  106.01  61.00 -60.00   59
;
_diffrn_measurement_device 'four-circle diffractometer'
_diffrn_measurement_device_type 'SuperNova, Dual, Cu at home/near, Atlas'
_diffrn_measurement_method '\w scans'
_diffrn_orient_matrix_type 'CrysAlisPro convention (1999,Acta A55,543-557)'
_diffrn_orient_matrix_UB_11 -0.0531110000
_diffrn_orient_matrix_UB_12 0.0333135000
_diffrn_orient_matrix_UB_13 0.0398740000
_diffrn_orient_matrix_UB_21 0.0635155000
_diffrn_orient_matrix_UB_22 0.0338409000
_diffrn_orient_matrix_UB_23 0.0025232000
_diffrn_orient_matrix_UB_31 -0.0231144000
_diffrn_orient_matrix_UB_32 0.0163514000
_diffrn_orient_matrix_UB_33 -0.0864681000
_diffrn_radiation_monochromator mirror
_diffrn_radiation_probe x-ray
_diffrn_radiation_type 'Cu K\a'
_diffrn_radiation_wavelength 1.54184
_diffrn_reflns_av_R_equivalents 0.0790
_diffrn_reflns_av_unetI/netI 0.0554
_diffrn_reflns_Laue_measured_fraction_full 0.997
_diffrn_reflns_Laue_measured_fraction_max 0.980
_diffrn_reflns_limit_h_max 22
_diffrn_reflns_limit_h_min -22
_diffrn_reflns_limit_k_max 37
_diffrn_reflns_limit_k_min -38
_diffrn_reflns_limit_l_max 17
_diffrn_reflns_limit_l_min -19
_diffrn_reflns_number 83614
_diffrn_reflns_point_group_measured_fraction_full 0.997
_diffrn_reflns_point_group_measured_fraction_max 0.980
_diffrn_reflns_theta_full 67.684
_diffrn_reflns_theta_max 73.884
_diffrn_reflns_theta_min 2.855
_diffrn_source 'micro-focus sealed X-ray tube'
_diffrn_source_type 'SuperNova (Cu) X-ray Source'
_exptl_absorpt_coefficient_mu 11.314
_exptl_absorpt_correction_T_max 1.000
_exptl_absorpt_correction_T_min 0.890
_exptl_absorpt_correction_type gaussian
_exptl_absorpt_process_details
;
CrysAlisPro 1.171.40.67a (Rigaku Oxford Diffraction, 2019)
Numerical absorption correction based on gaussian integration over
			a multifaceted crystal model
Empirical absorption correction using spherical harmonics,
 implemented in SCALE3 ABSPACK scaling algorithm.
;
_exptl_crystal_colour 'clear light yellow'
_exptl_crystal_colour_lustre clear
_exptl_crystal_colour_modifier light
_exptl_crystal_colour_primary yellow
_exptl_crystal_density_diffrn 1.611
_exptl_crystal_description block
_exptl_crystal_F_000 4320
_exptl_crystal_preparation Synthesis
_exptl_crystal_recrystallization_method 'Hexane diffusion in acetone'
_exptl_crystal_size_max 0.1
_exptl_crystal_size_mid 0.063
_exptl_crystal_size_min 0.053
_refine_diff_density_max 3.925
_refine_diff_density_min -2.469
_refine_diff_density_rms 0.209
_refine_ls_extinction_method none
_refine_ls_goodness_of_fit_ref 1.096
_refine_ls_hydrogen_treatment constr
_refine_ls_matrix_type full
_refine_ls_number_parameters 976
_refine_ls_number_reflns 17663
_refine_ls_number_restraints 0
_refine_ls_restrained_S_all 1.096
_refine_ls_R_factor_all 0.0833
_refine_ls_R_factor_gt 0.0687
_refine_ls_shift/su_max 0.001
_refine_ls_shift/su_mean 0.000
_refine_ls_structure_factor_coef Fsqd
_refine_ls_weighting_details 'w=1/[\s^2^(Fo^2^)+(0.0441P)^2^+155.1160P] where P=(Fo^2^+2Fc^2^)/3'
_refine_ls_weighting_scheme calc
_refine_ls_wR_factor_gt 0.1544
_refine_ls_wR_factor_ref 0.1629
_reflns_Friedel_coverage 0.000
_reflns_number_gt 14480
_reflns_number_total 17663
_reflns_threshold_expression 'I > 2\s(I)'
_cod_data_source_file d0dt03480k2.cif
_cod_data_source_block bm15-3
_cod_depositor_comments 'Adding full bibliography for 7705653--7705658.cif.'
_cod_database_code 7705653
_shelx_shelxl_version_number 2018/3
_chemical_oxdiff_formula 'C29 H44 N2 Pt Cl2 S'
_shelx_space_group_comment
;
The symmetry employed for this shelxl refinement is uniquely defined
by the following loop, which should always be used as a source of
symmetry information in preference to the above space-group names.
They are only intended as comments.
;
_shelx_estimated_absorpt_t_max 0.585
_shelx_estimated_absorpt_t_min 0.397
_reflns_odcompleteness_completeness 99.80
_reflns_odcompleteness_iscentric 1
_reflns_odcompleteness_theta 66.97
_olex2_refinement_description
;
1. Fixed Uiso
 At 1.2 times of:
  All C(H) groups, All C(H,H) groups
 At 1.5 times of:
  All C(H,H,H) groups
2.a Ternary CH refined with riding coordinates:
 C10(H10), C13(H13), C22(H22), C25(H25), C39(H39), C42(H42), C51(H51),
 C54(H54), C68(H68), C71(H71), C80(H80), C83(H83)
2.b Secondary CH2 refined with riding coordinates:
 C2(H2A,H2B), C3(H3A,H3B), C31(H31A,H31B), C32(H32A,H32B), C60(H60A,H60B),
 C61(H61A,H61B)
2.c Aromatic/amide H refined with riding coordinates:
 C6(H6), C7(H7), C8(H8), C18(H18), C19(H19), C20(H20), C35(H35), C36(H36),
 C37(H37), C47(H47), C48(H48), C49(H49), C64(H64), C65(H65), C66(H66), C76(H76),
  C77(H77), C78(H78)
2.d Idealised Me refined as rotating group:
 C11(H11A,H11B,H11C), C12(H12A,H12B,H12C), C14(H14A,H14B,H14C), C15(H15A,H15B,
 H15C), C23(H23A,H23B,H23C), C24(H24A,H24B,H24C), C26(H26A,H26B,H26C), C27(H27A,
 H27B,H27C), C28(H28A,H28B,H28C), C29(H29A,H29B,H29C), C40(H40A,H40B,H40C),
 C41(H41A,H41B,H41C), C43(H43A,H43B,H43C), C44(H44A,H44B,H44C), C52(H52A,H52B,
 H52C), C53(H53A,H53B,H53C), C55(H55A,H55B,H55C), C56(H56A,H56B,H56C), C57(H57A,
 H57B,H57C), C58(H58A,H58B,H58C), C69(H69A,H69B,H69C), C70(H70A,H70B,H70C),
 C72(H72A,H72B,H72C), C73(H73A,H73B,H73C), C81(H81A,H81B,H81C), C82(H82A,H82B,
 H82C), C84(H84A,H84B,H84C), C85(H85A,H85B,H85C), C86(H86A,H86B,H86C), C87(H87A,
 H87B,H87C)
;
_olex2_exptl_crystal_mounting_method 'Little loop'
_olex2_submission_original_sample_id BM15-3
_olex2_submission_special_instructions 'No special instructions were received'
_oxdiff_exptl_absorpt_empirical_details
;
Empirical correction (ABSPACK) includes:
- Absorption correction using spherical harmonics
- Frame scaling
;
_oxdiff_exptl_absorpt_empirical_full_max 2.457
_oxdiff_exptl_absorpt_empirical_full_min 0.295

loop_
_space_group_symop_operation_xyz
'x, y, z'
'-x, y+1/2, -z+1/2'
'-x, -y, -z'
'x, -y-1/2, z-1/2'

loop_
_atom_site_label
_atom_site_type_symbol
_atom_site_fract_x
_atom_site_fract_y
_atom_site_fract_z
_atom_site_U_iso_or_equiv
_atom_site_adp_type
_atom_site_occupancy
_atom_site_site_symmetry_order
_atom_site_calc_flag
_atom_site_refinement_flags_posn
_atom_site_refinement_flags_adp
_atom_site_refinement_flags_occupancy
_atom_site_disorder_assembly
_atom_site_disorder_group
Pt1 Pt 0.25003(2) 0.48505(2) 0.50121(2) 0.02168(10) Uani 1 1 d . . . . .
Pt2 Pt 0.22750(2) 0.67498(2) 1.00357(2) 0.02045(10) Uani 1 1 d . . . . .
Pt3 Pt 0.72361(2) 0.65223(2) 0.99738(2) 0.02174(10) Uani 1 1 d . . . . .
Cl1 Cl 0.21459(17) 0.54074(8) 0.58822(15) 0.0381(6) Uani 1 1 d . . . . .
Cl2 Cl 0.28411(17) 0.42750(8) 0.41848(15) 0.0360(6) Uani 1 1 d . . . . .
Cl3 Cl 0.19529(17) 0.73524(8) 0.92900(17) 0.0399(6) Uani 1 1 d . . . . .
Cl4 Cl 0.26655(16) 0.61631(9) 1.08414(15) 0.0385(6) Uani 1 1 d . . . . .
Cl5 Cl 0.7028(3) 0.70869(11) 0.91030(18) 0.0690(12) Uani 1 1 d . . . . .
Cl6 Cl 0.7441(3) 0.59254(9) 1.0803(2) 0.0672(12) Uani 1 1 d . . . . .
S1 S 0.23666(16) 0.43820(9) 0.61576(16) 0.0342(6) Uani 1 1 d . . . . .
S2 S 0.24451(16) 0.71496(10) 1.12637(17) 0.0399(6) Uani 1 1 d . . . . .
S3 S 0.71185(16) 0.60537(10) 0.88114(17) 0.0400(6) Uani 1 1 d . . . . .
N1 N 0.1904(5) 0.5372(3) 0.3612(5) 0.0276(17) Uani 1 1 d . . . . .
N2 N 0.3120(5) 0.5335(3) 0.3570(5) 0.0276(18) Uani 1 1 d . . . . .
N3 N 0.2800(5) 0.6331(3) 0.8498(5) 0.0246(17) Uani 1 1 d . . . . .
N4 N 0.1579(4) 0.6318(2) 0.8575(4) 0.0207(15) Uani 1 1 d . . . . .
N5 N 0.6625(4) 0.7024(2) 1.1386(4) 0.0213(15) Uani 1 1 d . . . . .
N6 N 0.7837(5) 0.6976(3) 1.1467(4) 0.0232(16) Uani 1 1 d . . . . .
C1 C 0.2512(6) 0.5231(3) 0.4009(6) 0.0225(19) Uani 1 1 d . . . . .
C2 C 0.2076(8) 0.5560(4) 0.2794(7) 0.046(3) Uani 1 1 d . . . . .
H2A H 0.184364 0.585014 0.272240 0.055 Uiso 1 1 calc R U . . .
H2B H 0.190860 0.536542 0.234052 0.055 Uiso 1 1 calc R U . . .
C3 C 0.2913(7) 0.5591(4) 0.2830(7) 0.043(3) Uani 1 1 d . . . . .
H3A H 0.313942 0.546612 0.232584 0.052 Uiso 1 1 calc R U . . .
H3B H 0.307495 0.589828 0.288749 0.052 Uiso 1 1 calc R U . . .
C4 C 0.3887(6) 0.5325(3) 0.3833(6) 0.0248(19) Uani 1 1 d . . . . .
C5 C 0.4377(6) 0.5021(3) 0.3464(6) 0.030(2) Uani 1 1 d . . . . .
C6 C 0.5108(6) 0.5036(3) 0.3691(7) 0.034(2) Uani 1 1 d . . . . .
H6 H 0.544579 0.483656 0.344535 0.040 Uiso 1 1 calc R U . . .
C7 C 0.5384(6) 0.5336(3) 0.4274(6) 0.032(2) Uani 1 1 d . . . . .
H7 H 0.589631 0.533480 0.442921 0.038 Uiso 1 1 calc R U . . .
C8 C 0.4891(6) 0.5634(3) 0.4620(6) 0.031(2) Uani 1 1 d . . . . .
H8 H 0.507200 0.584055 0.501063 0.037 Uiso 1 1 calc R U . . .
C9 C 0.4143(6) 0.5637(3) 0.4406(6) 0.030(2) Uani 1 1 d . . . . .
C10 C 0.4108(6) 0.4701(3) 0.2795(7) 0.033(2) Uani 1 1 d . . . . .
H10 H 0.355205 0.468253 0.282553 0.040 Uiso 1 1 calc R U . . .
C11 C 0.4424(8) 0.4243(4) 0.2937(7) 0.042(3) Uani 1 1 d . . . . .
H11A H 0.421164 0.404246 0.252782 0.064 Uiso 1 1 calc R U . . .
H11B H 0.429578 0.414428 0.349456 0.064 Uiso 1 1 calc R U . . .
H11C H 0.496830 0.425038 0.287967 0.064 Uiso 1 1 calc R U . . .
C12 C 0.4316(7) 0.4862(4) 0.1927(7) 0.042(3) Uani 1 1 d . . . . .
H12A H 0.485972 0.488946 0.188834 0.064 Uiso 1 1 calc R U . . .
H12B H 0.408422 0.514625 0.182666 0.064 Uiso 1 1 calc R U . . .
H12C H 0.413786 0.465249 0.151344 0.064 Uiso 1 1 calc R U . . .
C13 C 0.3627(6) 0.5980(3) 0.4772(7) 0.032(2) Uani 1 1 d . . . . .
H13 H 0.310019 0.588338 0.468090 0.039 Uiso 1 1 calc R U . . .
C14 C 0.3755(8) 0.6037(5) 0.5710(8) 0.054(4) Uani 1 1 d . . . . .
H14A H 0.365727 0.576042 0.599201 0.081 Uiso 1 1 calc R U . . .
H14B H 0.341615 0.626130 0.592033 0.081 Uiso 1 1 calc R U . . .
H14C H 0.427234 0.612594 0.581221 0.081 Uiso 1 1 calc R U . . .
C15 C 0.3735(10) 0.6422(4) 0.4341(10) 0.066(5) Uani 1 1 d . . . . .
H15A H 0.426080 0.650774 0.437555 0.099 Uiso 1 1 calc R U . . .
H15B H 0.342691 0.664293 0.461392 0.099 Uiso 1 1 calc R U . . .
H15C H 0.358496 0.639775 0.375908 0.099 Uiso 1 1 calc R U . . .
C16 C 0.1136(6) 0.5355(3) 0.3859(6) 0.029(2) Uani 1 1 d . . . . .
C17 C 0.0692(6) 0.4994(3) 0.3614(6) 0.029(2) Uani 1 1 d . . . . .
C18 C -0.0046(6) 0.5001(4) 0.3835(7) 0.035(2) Uani 1 1 d . . . . .
H18 H -0.034551 0.475584 0.369482 0.042 Uiso 1 1 calc R U . . .
C19 C -0.0377(7) 0.5342(4) 0.4248(7) 0.039(3) Uani 1 1 d . . . . .
H19 H -0.089138 0.533126 0.438574 0.047 Uiso 1 1 calc R U . . .
C20 C 0.0060(7) 0.5704(3) 0.4463(7) 0.035(2) Uani 1 1 d . . . . .
H20 H -0.016107 0.594558 0.473679 0.041 Uiso 1 1 calc R U . . .
C21 C 0.0824(7) 0.5712(3) 0.4273(6) 0.032(2) Uani 1 1 d . . . . .
C22 C 0.1012(7) 0.4610(3) 0.3144(7) 0.037(2) Uani 1 1 d . . . . .
H22 H 0.155574 0.466075 0.305155 0.044 Uiso 1 1 calc R U . . .
C23 C 0.0914(7) 0.4181(3) 0.3623(8) 0.041(3) Uani 1 1 d . . . . .
H23A H 0.117727 0.420094 0.415481 0.062 Uiso 1 1 calc R U . . .
H23B H 0.112029 0.393965 0.330016 0.062 Uiso 1 1 calc R U . . .
H23C H 0.038213 0.412922 0.372059 0.062 Uiso 1 1 calc R U . . .
C24 C 0.0613(8) 0.4581(4) 0.2298(7) 0.049(3) Uani 1 1 d . . . . .
H24A H 0.008006 0.452676 0.238190 0.074 Uiso 1 1 calc R U . . .
H24B H 0.082777 0.434124 0.197583 0.074 Uiso 1 1 calc R U . . .
H24C H 0.067864 0.485540 0.199775 0.074 Uiso 1 1 calc R U . . .
C25 C 0.1270(7) 0.6111(3) 0.4519(7) 0.037(2) Uani 1 1 d . . . . .
H25 H 0.181078 0.603072 0.450998 0.044 Uiso 1 1 calc R U . . .
C26 C 0.1089(8) 0.6286(4) 0.5378(9) 0.052(3) Uani 1 1 d . . . . .
H26A H 0.057601 0.639605 0.538302 0.077 Uiso 1 1 calc R U . . .
H26B H 0.143416 0.652343 0.551613 0.077 Uiso 1 1 calc R U . . .
H26C H 0.114194 0.605174 0.578565 0.077 Uiso 1 1 calc R U . . .
C27 C 0.1146(10) 0.6488(4) 0.3896(9) 0.059(4) Uani 1 1 d . . . . .
H27A H 0.123147 0.638251 0.333300 0.089 Uiso 1 1 calc R U . . .
H27B H 0.149439 0.672562 0.402082 0.089 Uiso 1 1 calc R U . . .
H27C H 0.063237 0.659528 0.394207 0.089 Uiso 1 1 calc R U . . .
C28 C 0.2907(8) 0.3895(4) 0.6036(8) 0.047(3) Uani 1 1 d . . . . .
H28A H 0.270782 0.372518 0.557081 0.070 Uiso 1 1 calc R U . . .
H28B H 0.288007 0.372098 0.654302 0.070 Uiso 1 1 calc R U . . .
H28C H 0.342733 0.397237 0.592675 0.070 Uiso 1 1 calc R U . . .
C29 C 0.2831(9) 0.4603(4) 0.7047(7) 0.050(3) Uani 1 1 d . . . . .
H29A H 0.336561 0.462966 0.693406 0.075 Uiso 1 1 calc R U . . .
H29B H 0.275726 0.440817 0.752034 0.075 Uiso 1 1 calc R U . . .
H29C H 0.262429 0.489055 0.717290 0.075 Uiso 1 1 calc R U . . .
C30 C 0.2208(6) 0.6426(3) 0.8976(6) 0.025(2) Uani 1 1 d . . . . .
C31 C 0.2542(6) 0.6202(3) 0.7652(6) 0.030(2) Uani 1 1 d . . . . .
H31A H 0.259866 0.644463 0.725456 0.036 Uiso 1 1 calc R U . . .
H31B H 0.282095 0.594530 0.744808 0.036 Uiso 1 1 calc R U . . .
C32 C 0.1740(6) 0.6094(3) 0.7782(6) 0.032(2) Uani 1 1 d . . . . .
H32A H 0.142421 0.620929 0.732771 0.038 Uiso 1 1 calc R U . . .
H32B H 0.166292 0.577572 0.782887 0.038 Uiso 1 1 calc R U . . .
C33 C 0.0843(5) 0.6309(3) 0.8893(5) 0.0205(17) Uani 1 1 d . . . . .
C34 C 0.0619(5) 0.5974(3) 0.9432(5) 0.0205(18) Uani 1 1 d . . . . .
C35 C -0.0117(6) 0.5964(3) 0.9685(6) 0.029(2) Uani 1 1 d . . . . .
H35 H -0.027420 0.574020 1.004952 0.035 Uiso 1 1 calc R U . . .
C36 C -0.0629(5) 0.6271(3) 0.9422(6) 0.028(2) Uani 1 1 d . . . . .
H36 H -0.113014 0.626033 0.960730 0.033 Uiso 1 1 calc R U . . .
C37 C -0.0402(6) 0.6594(3) 0.8887(6) 0.028(2) Uani 1 1 d . . . . .
H37 H -0.075674 0.680443 0.870752 0.034 Uiso 1 1 calc R U . . .
C38 C 0.0318(6) 0.6623(3) 0.8603(6) 0.028(2) Uani 1 1 d . . . . .
C39 C 0.1156(6) 0.5621(3) 0.9710(7) 0.031(2) Uani 1 1 d . . . . .
H39 H 0.167398 0.572710 0.960379 0.037 Uiso 1 1 calc R U . . .
C40 C 0.1041(7) 0.5200(4) 0.9208(8) 0.043(3) Uani 1 1 d . . . . .
H40A H 0.053683 0.508790 0.930379 0.064 Uiso 1 1 calc R U . . .
H40B H 0.140861 0.498210 0.938305 0.064 Uiso 1 1 calc R U . . .
H40C H 0.110374 0.526294 0.861861 0.064 Uiso 1 1 calc R U . . .
C41 C 0.1093(7) 0.5525(4) 1.0642(8) 0.047(3) Uani 1 1 d . . . . .
H41A H 0.117354 0.579462 1.095496 0.070 Uiso 1 1 calc R U . . .
H41B H 0.146959 0.530931 1.080200 0.070 Uiso 1 1 calc R U . . .
H41C H 0.059428 0.541056 1.076086 0.070 Uiso 1 1 calc R U . . .
C42 C 0.0513(6) 0.6964(3) 0.7974(6) 0.031(2) Uani 1 1 d . . . . .
H42 H 0.106823 0.696993 0.791485 0.038 Uiso 1 1 calc R U . . .
C43 C 0.0171(7) 0.6847(4) 0.7131(8) 0.048(3) Uani 1 1 d . . . . .
H43A H -0.037413 0.685194 0.717005 0.071 Uiso 1 1 calc R U . . .
H43B H 0.033646 0.655547 0.696786 0.071 Uiso 1 1 calc R U . . .
H43C H 0.033291 0.706004 0.671687 0.071 Uiso 1 1 calc R U . . .
C44 C 0.0252(7) 0.7426(3) 0.8218(9) 0.048(3) Uani 1 1 d . . . . .
H44A H 0.039824 0.763383 0.778761 0.072 Uiso 1 1 calc R U . . .
H44B H 0.048477 0.750936 0.874451 0.072 Uiso 1 1 calc R U . . .
H44C H -0.029159 0.742810 0.827570 0.072 Uiso 1 1 calc R U . . .
C45 C 0.3566(6) 0.6356(3) 0.8714(6) 0.026(2) Uani 1 1 d . . . . .
C46 C 0.3987(6) 0.6727(3) 0.8462(6) 0.030(2) Uani 1 1 d . . . . .
C47 C 0.4728(6) 0.6726(3) 0.8649(7) 0.032(2) Uani 1 1 d . . . . .
H47 H 0.501736 0.697222 0.849370 0.038 Uiso 1 1 calc R U . . .
C48 C 0.5083(6) 0.6387(4) 0.9051(7) 0.038(3) Uani 1 1 d . . . . .
H48 H 0.559923 0.640516 0.918272 0.045 Uiso 1 1 calc R U . . .
C49 C 0.4673(6) 0.6016(3) 0.9261(7) 0.036(2) Uani 1 1 d . . . . .
H49 H 0.491728 0.577647 0.951714 0.043 Uiso 1 1 calc R U . . .
C50 C 0.3914(6) 0.5995(3) 0.9101(6) 0.029(2) Uani 1 1 d . . . . .
C51 C 0.3628(6) 0.7100(3) 0.7988(6) 0.030(2) Uani 1 1 d . . . . .
H51 H 0.307608 0.705266 0.796018 0.036 Uiso 1 1 calc R U . . .
C52 C 0.3945(7) 0.7107(4) 0.7105(7) 0.047(3) Uani 1 1 d . . . . .
H52A H 0.448521 0.715440 0.713086 0.070 Uiso 1 1 calc R U . . .
H52B H 0.371048 0.734435 0.679103 0.070 Uiso 1 1 calc R U . . .
H52C H 0.384033 0.682871 0.683232 0.070 Uiso 1 1 calc R U . . .
C53 C 0.3793(8) 0.7545(4) 0.8416(9) 0.051(3) Uani 1 1 d . . . . .
H53A H 0.351524 0.756286 0.893581 0.076 Uiso 1 1 calc R U . . .
H53B H 0.363839 0.778350 0.805020 0.076 Uiso 1 1 calc R U . . .
H53C H 0.432852 0.756887 0.853259 0.076 Uiso 1 1 calc R U . . .
C54 C 0.3477(7) 0.5580(4) 0.9306(7) 0.038(2) Uani 1 1 d . . . . .
H54 H 0.296409 0.567191 0.947150 0.046 Uiso 1 1 calc R U . . .
C55 C 0.3811(8) 0.5331(4) 1.0027(10) 0.056(4) Uani 1 1 d . . . . .
H55A H 0.433451 0.526470 0.991219 0.084 Uiso 1 1 calc R U . . .
H55B H 0.353395 0.505926 1.010751 0.084 Uiso 1 1 calc R U . . .
H55C H 0.377902 0.550934 1.052916 0.084 Uiso 1 1 calc R U . . .
C56 C 0.3392(9) 0.5280(4) 0.8558(9) 0.055(3) Uani 1 1 d . . . . .
H56A H 0.312263 0.543419 0.811699 0.083 Uiso 1 1 calc R U . . .
H56B H 0.311295 0.501931 0.871675 0.083 Uiso 1 1 calc R U . . .
H56C H 0.388716 0.519562 0.835944 0.083 Uiso 1 1 calc R U . . .
C57 C 0.2039(9) 0.7677(4) 1.1197(9) 0.057(4) Uani 1 1 d . . . . .
H57A H 0.234366 0.786144 1.083739 0.085 Uiso 1 1 calc R U . . .
H57B H 0.201660 0.780641 1.175034 0.085 Uiso 1 1 calc R U . . .
H57C H 0.153398 0.765332 1.096690 0.085 Uiso 1 1 calc R U . . .
C58 C 0.1890(8) 0.6926(5) 1.2065(8) 0.055(3) Uani 1 1 d . . . . .
H58A H 0.136476 0.692755 1.189408 0.082 Uiso 1 1 calc R U . . .
H58B H 0.195035 0.710190 1.256771 0.082 Uiso 1 1 calc R U . . .
H58C H 0.204893 0.662625 1.217700 0.082 Uiso 1 1 calc R U . . .
C59 C 0.7244(6) 0.6885(3) 1.1008(5) 0.025(2) Uani 1 1 d . . . . .
C60 C 0.6803(6) 0.7218(4) 1.2200(6) 0.032(2) Uani 1 1 d . . . . .
H60A H 0.655358 0.705633 1.265073 0.039 Uiso 1 1 calc R U . . .
H60B H 0.664934 0.752733 1.222244 0.039 Uiso 1 1 calc R U . . .
C61 C 0.7624(6) 0.7176(4) 1.2264(6) 0.035(2) Uani 1 1 d . . . . .
H61A H 0.786223 0.746423 1.233537 0.042 Uiso 1 1 calc R U . . .
H61B H 0.776710 0.698598 1.273391 0.042 Uiso 1 1 calc R U . . .
C62 C 0.5871(5) 0.7020(3) 1.1092(5) 0.0220(18) Uani 1 1 d . . . . .
C63 C 0.5590(6) 0.7385(3) 1.0654(6) 0.026(2) Uani 1 1 d . . . . .
C64 C 0.4852(6) 0.7382(3) 1.0399(6) 0.030(2) Uani 1 1 d . . . . .
H64 H 0.466120 0.761984 1.008711 0.036 Uiso 1 1 calc R U . . .
C65 C 0.4384(5) 0.7033(3) 1.0597(6) 0.028(2) Uani 1 1 d . . . . .
H65 H 0.387743 0.703421 1.042152 0.034 Uiso 1 1 calc R U . . .
C66 C 0.4659(6) 0.6692(4) 1.1040(7) 0.032(2) Uani 1 1 d . . . . .
H66 H 0.433454 0.645730 1.116983 0.039 Uiso 1 1 calc R U . . .
C67 C 0.5399(6) 0.6673(3) 1.1312(6) 0.027(2) Uani 1 1 d . . . . .
C68 C 0.6063(7) 0.7780(4) 1.0454(8) 0.044(3) Uani 1 1 d . . . . .
H68 H 0.659806 0.769150 1.051082 0.053 Uiso 1 1 calc R U . . .
C69 C 0.5943(8) 0.7934(5) 0.9569(10) 0.067(5) Uani 1 1 d . . . . .
H69A H 0.544874 0.806785 0.951737 0.101 Uiso 1 1 calc R U . . .
H69B H 0.597616 0.768420 0.919221 0.101 Uiso 1 1 calc R U . . .
H69C H 0.632671 0.814808 0.942660 0.101 Uiso 1 1 calc R U . . .
C70 C 0.5925(8) 0.8148(4) 1.1061(12) 0.067(5) Uani 1 1 d . . . . .
H70A H 0.630130 0.837641 1.098206 0.101 Uiso 1 1 calc R U . . .
H70B H 0.595840 0.803639 1.162709 0.101 Uiso 1 1 calc R U . . .
H70C H 0.542707 0.827057 1.096400 0.101 Uiso 1 1 calc R U . . .
C71 C 0.5673(7) 0.6291(4) 1.1844(8) 0.045(3) Uani 1 1 d . . . . .
H71 H 0.622154 0.632312 1.193884 0.054 Uiso 1 1 calc R U . . .
C72 C 0.5277(9) 0.6312(7) 1.2682(10) 0.085(6) Uani 1 1 d . . . . .
H72A H 0.473546 0.631639 1.259350 0.128 Uiso 1 1 calc R U . . .
H72B H 0.542926 0.657775 1.297495 0.128 Uiso 1 1 calc R U . . .
H72C H 0.541271 0.605662 1.301378 0.128 Uiso 1 1 calc R U . . .
C73 C 0.5528(10) 0.5852(5) 1.1394(13) 0.085(7) Uani 1 1 d . . . . .
H73A H 0.578622 0.561662 1.168900 0.128 Uiso 1 1 calc R U . . .
H73B H 0.571515 0.586981 1.082681 0.128 Uiso 1 1 calc R U . . .
H73C H 0.499079 0.579211 1.138184 0.128 Uiso 1 1 calc R U . . .
C74 C 0.8597(5) 0.6970(3) 1.1209(6) 0.0244(19) Uani 1 1 d . . . . .
C75 C 0.9092(6) 0.6651(3) 1.1521(6) 0.0256(19) Uani 1 1 d . . . . .
C76 C 0.9826(6) 0.6668(3) 1.1303(6) 0.030(2) Uani 1 1 d . . . . .
H76 H 1.016306 0.645302 1.150537 0.036 Uiso 1 1 calc R U . . .
C77 C 1.0085(5) 0.6997(3) 1.0786(6) 0.029(2) Uani 1 1 d . . . . .
H77 H 1.059405 0.700333 1.062611 0.035 Uiso 1 1 calc R U . . .
C78 C 0.9603(6) 0.7314(3) 1.0507(7) 0.032(2) Uani 1 1 d . . . . .
H78 H 0.979199 0.754229 1.016942 0.038 Uiso 1 1 calc R U . . .
C79 C 0.8860(6) 0.7312(3) 1.0699(6) 0.026(2) Uani 1 1 d . . . . .
C80 C 0.8843(6) 0.6307(3) 1.2141(7) 0.034(2) Uani 1 1 d . . . . .
H80 H 0.828497 0.630167 1.214975 0.040 Uiso 1 1 calc R U . . .
C81 C 0.9124(7) 0.6424(5) 1.3001(7) 0.047(3) Uani 1 1 d . . . . .
H81A H 0.967062 0.641284 1.301073 0.070 Uiso 1 1 calc R U . . .
H81B H 0.892563 0.621569 1.340315 0.070 Uiso 1 1 calc R U . . .
H81C H 0.895781 0.671859 1.314299 0.070 Uiso 1 1 calc R U . . .
C82 C 0.9122(9) 0.5848(4) 1.1916(9) 0.057(4) Uani 1 1 d . . . . .
H82A H 0.890892 0.575995 1.138163 0.085 Uiso 1 1 calc R U . . .
H82B H 0.896732 0.564037 1.234321 0.085 Uiso 1 1 calc R U . . .
H82C H 0.966757 0.584990 1.187963 0.085 Uiso 1 1 calc R U . . .
C83 C 0.8337(6) 0.7673(4) 1.0403(7) 0.038(2) Uani 1 1 d . . . . .
H83 H 0.781662 0.755748 1.042843 0.045 Uiso 1 1 calc R U . . .
C84 C 0.8493(9) 0.7796(7) 0.9492(10) 0.081(6) Uani 1 1 d . . . . .
H84A H 0.899202 0.792465 0.944985 0.121 Uiso 1 1 calc R U . . .
H84B H 0.811999 0.800781 0.930184 0.121 Uiso 1 1 calc R U . . .
H84C H 0.846562 0.753405 0.914680 0.121 Uiso 1 1 calc R U . . .
C85 C 0.8369(10) 0.8066(5) 1.0929(12) 0.077(6) Uani 1 1 d . . . . .
H85A H 0.823904 0.798867 1.149766 0.116 Uiso 1 1 calc R U . . .
H85B H 0.801411 0.828354 1.071881 0.116 Uiso 1 1 calc R U . . .
H85C H 0.887432 0.818806 1.091807 0.116 Uiso 1 1 calc R U . . .
C86 C 0.7663(8) 0.5565(4) 0.8947(9) 0.051(3) Uani 1 1 d . . . . .
H86A H 0.819404 0.563987 0.896535 0.076 Uiso 1 1 calc R U . . .
H86B H 0.756778 0.536600 0.848427 0.076 Uiso 1 1 calc R U . . .
H86C H 0.752233 0.542275 0.946656 0.076 Uiso 1 1 calc R U . . .
C87 C 0.7579(9) 0.6275(5) 0.7940(8) 0.059(4) Uani 1 1 d . . . . .
H87A H 0.731778 0.653831 0.775597 0.089 Uiso 1 1 calc R U . . .
H87B H 0.757920 0.605968 0.749144 0.089 Uiso 1 1 calc R U . . .
H87C H 0.809425 0.634797 0.809003 0.089 Uiso 1 1 calc R U . . .

loop_
_atom_site_aniso_label
_atom_site_aniso_U_11
_atom_site_aniso_U_22
_atom_site_aniso_U_33
_atom_site_aniso_U_23
_atom_site_aniso_U_13
_atom_site_aniso_U_12
Pt1 0.0310(2) 0.01935(18) 0.01468(18) 0.00350(13) 0.00031(14) -0.00007(14)
Pt2 0.01967(18) 0.02624(19) 0.01547(18) -0.00385(14) 0.00276(13) -0.00274(14)
Pt3 0.02133(18) 0.0280(2) 0.01583(18) -0.00407(15) -0.00003(14) -0.00150(14)
Cl1 0.0622(17) 0.0298(12) 0.0223(11) -0.0003(9) 0.0034(11) 0.0015(11)
Cl2 0.0584(16) 0.0231(11) 0.0267(12) 0.0013(9) 0.0106(11) 0.0037(10)
Cl3 0.0578(17) 0.0270(12) 0.0349(14) -0.0034(10) -0.0074(12) 0.0081(11)
Cl4 0.0512(15) 0.0414(14) 0.0230(12) 0.0038(10) -0.0073(11) 0.0010(11)
Cl5 0.142(4) 0.0409(17) 0.0241(14) 0.0005(12) -0.0188(18) 0.0081(19)
Cl6 0.139(4) 0.0252(14) 0.0373(16) -0.0006(12) -0.0153(19) -0.0155(17)
S1 0.0397(14) 0.0372(13) 0.0255(12) 0.0143(10) 0.0002(10) 0.0016(11)
S2 0.0346(14) 0.0531(16) 0.0322(14) -0.0172(12) 0.0024(11) -0.0070(12)
S3 0.0399(15) 0.0504(16) 0.0297(13) -0.0178(12) -0.0019(11) -0.0002(12)
N1 0.039(5) 0.024(4) 0.020(4) 0.002(3) 0.002(3) -0.006(3)
N2 0.046(5) 0.022(4) 0.015(4) 0.006(3) 0.003(3) 0.002(3)
N3 0.036(4) 0.027(4) 0.011(4) -0.001(3) 0.004(3) 0.003(3)
N4 0.033(4) 0.019(4) 0.010(3) -0.004(3) -0.002(3) -0.003(3)
N5 0.031(4) 0.024(4) 0.009(3) -0.004(3) 0.002(3) 0.000(3)
N6 0.033(4) 0.029(4) 0.008(3) -0.003(3) 0.002(3) -0.006(3)
C1 0.042(5) 0.005(3) 0.021(4) 0.004(3) 0.000(4) -0.006(3)
C2 0.068(9) 0.045(7) 0.025(6) 0.017(5) -0.005(6) -0.007(6)
C3 0.056(7) 0.048(7) 0.026(6) 0.024(5) -0.004(5) -0.005(6)
C4 0.034(5) 0.022(4) 0.019(4) 0.003(4) 0.005(4) -0.001(4)
C5 0.047(6) 0.026(5) 0.018(5) 0.010(4) 0.012(4) 0.002(4)
C6 0.045(6) 0.025(5) 0.032(6) 0.006(4) 0.012(5) 0.007(4)
C7 0.038(6) 0.030(5) 0.028(5) 0.009(4) 0.007(4) 0.003(4)
C8 0.039(6) 0.030(5) 0.023(5) 0.004(4) 0.012(4) -0.010(4)
C9 0.048(6) 0.024(5) 0.018(5) 0.001(4) 0.008(4) 0.000(4)
C10 0.042(6) 0.029(5) 0.030(5) -0.001(4) 0.018(5) -0.005(4)
C11 0.064(8) 0.034(6) 0.029(6) -0.001(5) 0.006(5) 0.002(5)
C12 0.057(8) 0.042(6) 0.028(6) -0.002(5) -0.003(5) -0.002(5)
C13 0.037(6) 0.024(5) 0.036(6) -0.005(4) 0.006(5) -0.003(4)
C14 0.053(8) 0.076(10) 0.033(7) -0.023(6) 0.009(6) 0.004(7)
C15 0.095(12) 0.022(6) 0.081(11) 0.009(6) 0.039(9) 0.011(6)
C16 0.040(6) 0.024(5) 0.021(5) 0.004(4) -0.013(4) -0.002(4)
C17 0.045(6) 0.026(5) 0.017(5) 0.006(4) -0.011(4) -0.007(4)
C18 0.043(6) 0.030(5) 0.032(6) 0.005(4) -0.021(5) -0.004(4)
C19 0.046(6) 0.036(6) 0.035(6) 0.017(5) -0.014(5) 0.000(5)
C20 0.049(6) 0.021(5) 0.033(6) 0.009(4) -0.011(5) 0.004(4)
C21 0.052(6) 0.022(5) 0.022(5) 0.006(4) -0.013(5) -0.002(4)
C22 0.049(7) 0.031(5) 0.030(6) 0.000(4) -0.004(5) -0.007(5)
C23 0.046(7) 0.027(5) 0.050(7) -0.003(5) 0.002(6) -0.003(5)
C24 0.063(8) 0.052(7) 0.032(6) -0.009(6) -0.014(6) -0.010(6)
C25 0.043(6) 0.029(5) 0.038(6) 0.000(5) 0.001(5) -0.004(4)
C26 0.059(8) 0.040(7) 0.056(8) -0.023(6) 0.000(7) -0.006(6)
C27 0.098(12) 0.031(6) 0.049(8) 0.003(6) -0.014(8) -0.018(7)
C28 0.063(8) 0.034(6) 0.042(7) 0.018(5) -0.004(6) 0.003(5)
C29 0.081(10) 0.055(8) 0.014(5) 0.011(5) 0.001(6) 0.004(7)
C30 0.038(5) 0.014(4) 0.022(5) 0.014(3) 0.011(4) 0.003(4)
C31 0.037(6) 0.032(5) 0.021(5) -0.008(4) 0.004(4) -0.005(4)
C32 0.044(6) 0.036(5) 0.015(5) -0.008(4) 0.005(4) -0.005(4)
C33 0.028(5) 0.019(4) 0.014(4) -0.002(3) 0.000(3) -0.002(3)
C34 0.028(5) 0.017(4) 0.017(4) 0.000(3) -0.001(3) -0.005(3)
C35 0.032(5) 0.032(5) 0.022(5) -0.009(4) 0.000(4) -0.004(4)
C36 0.019(4) 0.037(5) 0.027(5) -0.008(4) -0.003(4) -0.002(4)
C37 0.029(5) 0.032(5) 0.025(5) -0.007(4) -0.010(4) 0.002(4)
C38 0.042(6) 0.023(5) 0.019(5) -0.003(4) -0.001(4) -0.003(4)
C39 0.027(5) 0.027(5) 0.039(6) 0.014(4) 0.003(4) 0.003(4)
C40 0.051(7) 0.032(6) 0.045(7) 0.005(5) 0.000(6) 0.009(5)
C41 0.040(7) 0.055(8) 0.045(7) 0.017(6) -0.005(5) 0.001(5)
C42 0.028(5) 0.036(5) 0.030(5) 0.012(4) -0.002(4) -0.001(4)
C43 0.050(7) 0.057(8) 0.035(6) 0.020(6) -0.010(5) -0.008(6)
C44 0.046(7) 0.021(5) 0.076(9) 0.011(5) 0.003(6) 0.003(5)
C45 0.032(5) 0.023(5) 0.022(5) -0.004(4) 0.008(4) -0.002(4)
C46 0.033(5) 0.031(5) 0.027(5) -0.010(4) 0.008(4) -0.002(4)
C47 0.039(6) 0.029(5) 0.029(5) -0.005(4) 0.004(4) 0.002(4)
C48 0.026(5) 0.044(6) 0.042(6) -0.016(5) 0.004(5) -0.001(4)
C49 0.041(6) 0.029(5) 0.037(6) -0.010(4) -0.001(5) 0.005(4)
C50 0.026(5) 0.038(5) 0.025(5) -0.005(4) 0.008(4) 0.003(4)
C51 0.029(5) 0.031(5) 0.031(5) 0.003(4) 0.001(4) -0.003(4)
C52 0.044(7) 0.061(8) 0.036(6) 0.017(6) 0.010(5) -0.002(6)
C53 0.050(7) 0.034(6) 0.068(9) -0.004(6) -0.013(7) -0.004(5)
C54 0.038(6) 0.036(6) 0.041(6) 0.003(5) -0.002(5) -0.001(5)
C55 0.046(7) 0.046(7) 0.076(10) 0.024(7) -0.009(7) -0.006(6)
C56 0.065(9) 0.035(7) 0.066(9) -0.008(6) 0.001(7) -0.011(6)
C57 0.070(9) 0.050(8) 0.051(8) -0.026(6) 0.006(7) 0.007(7)
C58 0.060(8) 0.072(9) 0.033(7) -0.008(6) 0.012(6) 0.003(7)
C59 0.044(6) 0.019(4) 0.010(4) 0.006(3) -0.002(4) -0.011(4)
C60 0.033(5) 0.043(6) 0.020(5) -0.011(4) 0.002(4) -0.006(4)
C61 0.038(6) 0.043(6) 0.024(5) -0.013(4) -0.005(4) 0.009(5)
C62 0.029(5) 0.020(4) 0.016(4) -0.002(3) 0.003(4) -0.003(4)
C63 0.032(5) 0.019(4) 0.028(5) -0.002(4) 0.005(4) 0.002(4)
C64 0.040(6) 0.025(5) 0.024(5) 0.001(4) 0.003(4) 0.005(4)
C65 0.020(4) 0.035(5) 0.029(5) -0.009(4) 0.003(4) -0.002(4)
C66 0.028(5) 0.039(6) 0.030(5) 0.002(4) 0.005(4) -0.017(4)
C67 0.035(5) 0.028(5) 0.019(5) -0.001(4) 0.009(4) -0.006(4)
C68 0.043(6) 0.029(6) 0.060(8) 0.020(5) -0.003(6) -0.007(5)
C69 0.043(7) 0.078(10) 0.081(11) 0.046(9) -0.004(7) -0.016(7)
C70 0.047(8) 0.022(6) 0.133(16) -0.009(7) 0.003(9) -0.005(5)
C71 0.043(7) 0.045(7) 0.047(7) 0.020(6) -0.012(5) -0.017(5)
C72 0.059(10) 0.140(17) 0.056(10) 0.060(11) 0.005(8) -0.028(10)
C73 0.091(12) 0.038(8) 0.126(16) 0.027(9) -0.070(12) -0.025(8)
C74 0.027(5) 0.024(5) 0.022(5) 0.002(4) -0.003(4) -0.005(4)
C75 0.037(5) 0.024(5) 0.015(4) -0.007(4) -0.002(4) 0.000(4)
C76 0.042(6) 0.028(5) 0.021(5) -0.003(4) 0.003(4) 0.010(4)
C77 0.020(4) 0.040(6) 0.028(5) -0.006(4) 0.001(4) -0.005(4)
C78 0.030(5) 0.031(5) 0.035(6) 0.006(4) -0.003(4) -0.008(4)
C79 0.028(5) 0.030(5) 0.021(5) 0.003(4) -0.001(4) -0.003(4)
C80 0.042(6) 0.031(5) 0.028(5) 0.003(4) 0.011(5) 0.004(4)
C81 0.050(7) 0.065(8) 0.025(6) 0.010(5) 0.006(5) 0.006(6)
C82 0.077(10) 0.035(6) 0.059(9) 0.011(6) 0.037(8) 0.006(6)
C83 0.030(5) 0.041(6) 0.042(6) 0.011(5) 0.000(5) 0.000(4)
C84 0.052(9) 0.133(16) 0.057(9) 0.061(10) 0.018(7) 0.035(9)
C85 0.088(12) 0.043(8) 0.101(14) -0.002(8) -0.047(11) 0.022(8)
C86 0.063(9) 0.037(6) 0.053(8) -0.011(6) 0.007(7) -0.006(6)
C87 0.078(10) 0.070(9) 0.029(6) -0.011(6) 0.003(6) 0.026(8)

loop_
_atom_type_symbol
_atom_type_description
_atom_type_scat_dispersion_real
_atom_type_scat_dispersion_imag
_atom_type_scat_source
C C 0.0181 0.0091 'International Tables Vol C Tables 4.2.6.8 and 6.1.1.4'
H H 0.0000 0.0000 'International Tables Vol C Tables 4.2.6.8 and 6.1.1.4'
Cl Cl 0.3639 0.7018 'International Tables Vol C Tables 4.2.6.8 and 6.1.1.4'
N N 0.0311 0.0180 'International Tables Vol C Tables 4.2.6.8 and 6.1.1.4'
Pt Pt -4.5932 6.9264 'International Tables Vol C Tables 4.2.6.8 and 6.1.1.4'
S S 0.3331 0.5567 'International Tables Vol C Tables 4.2.6.8 and 6.1.1.4'

loop_
_exptl_crystal_face_index_h
_exptl_crystal_face_index_k
_exptl_crystal_face_index_l
_exptl_crystal_face_perp_dist
-4 5 -10 0.0214
7 15 0 0.0689
2 -8 9 0.0214
-7 -15 0 0.0246
-8 13 -2 0.0082
-2 1 10 0.0177
6 -11 7 0.0345
7 -10 -6 0.0418

loop_
_geom_angle_atom_site_label_1
_geom_angle_atom_site_label_2
_geom_angle_atom_site_label_3
_geom_angle
_geom_angle_site_symmetry_1
_geom_angle_site_symmetry_3
_geom_angle_publ_flag
Cl1 Pt1 S1 86.73(9) . . ?
Cl2 Pt1 Cl1 177.69(9) . . ?
Cl2 Pt1 S1 91.00(9) . . ?
C1 Pt1 Cl1 93.9(3) . . ?
C1 Pt1 Cl2 88.4(3) . . ?
C1 Pt1 S1 174.4(3) . . ?
Cl3 Pt2 Cl4 176.11(10) . . ?
Cl3 Pt2 S2 93.14(10) . . ?
Cl4 Pt2 S2 83.89(10) . . ?
C30 Pt2 Cl3 86.3(2) . . ?
C30 Pt2 Cl4 96.5(2) . . ?
C30 Pt2 S2 175.7(3) . . ?
Cl5 Pt3 Cl6 177.15(11) . . ?
Cl5 Pt3 S3 87.56(11) . . ?
Cl6 Pt3 S3 89.59(11) . . ?
C59 Pt3 Cl5 95.4(3) . . ?
C59 Pt3 Cl6 87.4(3) . . ?
C59 Pt3 S3 174.0(3) . . ?
C28 S1 Pt1 111.4(4) . . ?
C29 S1 Pt1 110.6(4) . . ?
C29 S1 C28 98.9(6) . . ?
C57 S2 Pt2 111.9(5) . . ?
C58 S2 Pt2 110.2(5) . . ?
C58 S2 C57 99.5(7) . . ?
C86 S3 Pt3 111.2(5) . . ?
C87 S3 Pt3 111.0(5) . . ?
C87 S3 C86 99.3(7) . . ?
C1 N1 C2 112.5(9) . . ?
C1 N1 C16 129.5(8) . . ?
C16 N1 C2 118.0(9) . . ?
C1 N2 C3 110.8(9) . . ?
C1 N2 C4 128.0(8) . . ?
C4 N2 C3 119.2(8) . . ?
C30 N3 C31 109.9(8) . . ?
C30 N3 C45 127.8(8) . . ?
C45 N3 C31 122.3(8) . . ?
C30 N4 C32 111.5(8) . . ?
C30 N4 C33 127.7(8) . . ?
C33 N4 C32 119.3(8) . . ?
C59 N5 C60 111.0(8) . . ?
C59 N5 C62 129.0(8) . . ?
C62 N5 C60 120.0(8) . . ?
C59 N6 C61 111.4(8) . . ?
C59 N6 C74 126.8(8) . . ?
C74 N6 C61 120.8(8) . . ?
N1 C1 Pt1 124.6(7) . . ?
N1 C1 N2 109.4(8) . . ?
N2 C1 Pt1 125.5(7) . . ?
N1 C2 H2A 111.4 . . ?
N1 C2 H2B 111.4 . . ?
N1 C2 C3 101.8(9) . . ?
H2A C2 H2B 109.3 . . ?
C3 C2 H2A 111.4 . . ?
C3 C2 H2B 111.4 . . ?
N2 C3 C2 104.0(9) . . ?
N2 C3 H3A 110.9 . . ?
N2 C3 H3B 110.9 . . ?
C2 C3 H3A 110.9 . . ?
C2 C3 H3B 110.9 . . ?
H3A C3 H3B 109.0 . . ?
C5 C4 N2 119.0(9) . . ?
C9 C4 N2 119.2(9) . . ?
C9 C4 C5 121.6(10) . . ?
C4 C5 C10 121.7(10) . . ?
C6 C5 C4 117.7(10) . . ?
C6 C5 C10 120.6(9) . . ?
C5 C6 H6 118.7 . . ?
C5 C6 C7 122.6(10) . . ?
C7 C6 H6 118.7 . . ?
C6 C7 H7 120.7 . . ?
C8 C7 C6 118.5(10) . . ?
C8 C7 H7 120.7 . . ?
C7 C8 H8 119.3 . . ?
C9 C8 C7 121.4(10) . . ?
C9 C8 H8 119.3 . . ?
C4 C9 C13 121.9(10) . . ?
C8 C9 C4 118.2(9) . . ?
C8 C9 C13 119.8(9) . . ?
C5 C10 H10 108.0 . . ?
C11 C10 C5 111.6(10) . . ?
C11 C10 H10 108.0 . . ?
C11 C10 C12 109.9(9) . . ?
C12 C10 C5 111.1(8) . . ?
C12 C10 H10 108.0 . . ?
C10 C11 H11A 109.5 . . ?
C10 C11 H11B 109.5 . . ?
C10 C11 H11C 109.5 . . ?
H11A C11 H11B 109.5 . . ?
H11A C11 H11C 109.5 . . ?
H11B C11 H11C 109.5 . . ?
C10 C12 H12A 109.5 . . ?
C10 C12 H12B 109.5 . . ?
C10 C12 H12C 109.5 . . ?
H12A C12 H12B 109.5 . . ?
H12A C12 H12C 109.5 . . ?
H12B C12 H12C 109.5 . . ?
C9 C13 H13 108.3 . . ?
C9 C13 C14 112.0(10) . . ?
C9 C13 C15 110.8(9) . . ?
C14 C13 H13 108.3 . . ?
C15 C13 H13 108.3 . . ?
C15 C13 C14 109.1(11) . . ?
C13 C14 H14A 109.5 . . ?
C13 C14 H14B 109.5 . . ?
C13 C14 H14C 109.5 . . ?
H14A C14 H14B 109.5 . . ?
H14A C14 H14C 109.5 . . ?
H14B C14 H14C 109.5 . . ?
C13 C15 H15A 109.5 . . ?
C13 C15 H15B 109.5 . . ?
C13 C15 H15C 109.5 . . ?
H15A C15 H15B 109.5 . . ?
H15A C15 H15C 109.5 . . ?
H15B C15 H15C 109.5 . . ?
C17 C16 N1 119.2(9) . . ?
C21 C16 N1 119.4(9) . . ?
C21 C16 C17 121.2(10) . . ?
C16 C17 C22 122.4(10) . . ?
C18 C17 C16 117.1(10) . . ?
C18 C17 C22 120.5(9) . . ?
C17 C18 H18 118.1 . . ?
C17 C18 C19 123.7(10) . . ?
C19 C18 H18 118.1 . . ?
C18 C19 H19 120.6 . . ?
C18 C19 C20 118.7(11) . . ?
C20 C19 H19 120.6 . . ?
C19 C20 H20 119.9 . . ?
C19 C20 C21 120.1(10) . . ?
C21 C20 H20 119.9 . . ?
C16 C21 C20 119.0(10) . . ?
C16 C21 C25 123.0(11) . . ?
C20 C21 C25 118.1(10) . . ?
C17 C22 H22 108.9 . . ?
C17 C22 C23 111.6(9) . . ?
C17 C22 C24 108.4(10) . . ?
C23 C22 H22 108.9 . . ?
C23 C22 C24 110.2(10) . . ?
C24 C22 H22 108.9 . . ?
C22 C23 H23A 109.5 . . ?
C22 C23 H23B 109.5 . . ?
C22 C23 H23C 109.5 . . ?
H23A C23 H23B 109.5 . . ?
H23A C23 H23C 109.5 . . ?
H23B C23 H23C 109.5 . . ?
C22 C24 H24A 109.5 . . ?
C22 C24 H24B 109.5 . . ?
C22 C24 H24C 109.5 . . ?
H24A C24 H24B 109.5 . . ?
H24A C24 H24C 109.5 . . ?
H24B C24 H24C 109.5 . . ?
C21 C25 H25 108.0 . . ?
C21 C25 C26 114.2(10) . . ?
C21 C25 C27 111.1(10) . . ?
C26 C25 H25 108.0 . . ?
C26 C25 C27 107.2(10) . . ?
C27 C25 H25 108.0 . . ?
C25 C26 H26A 109.5 . . ?
C25 C26 H26B 109.5 . . ?
C25 C26 H26C 109.5 . . ?
H26A C26 H26B 109.5 . . ?
H26A C26 H26C 109.5 . . ?
H26B C26 H26C 109.5 . . ?
C25 C27 H27A 109.5 . . ?
C25 C27 H27B 109.5 . . ?
C25 C27 H27C 109.5 . . ?
H27A C27 H27B 109.5 . . ?
H27A C27 H27C 109.5 . . ?
H27B C27 H27C 109.5 . . ?
S1 C28 H28A 109.5 . . ?
S1 C28 H28B 109.5 . . ?
S1 C28 H28C 109.5 . . ?
H28A C28 H28B 109.5 . . ?
H28A C28 H28C 109.5 . . ?
H28B C28 H28C 109.5 . . ?
S1 C29 H29A 109.5 . . ?
S1 C29 H29B 109.5 . . ?
S1 C29 H29C 109.5 . . ?
H29A C29 H29B 109.5 . . ?
H29A C29 H29C 109.5 . . ?
H29B C29 H29C 109.5 . . ?
N3 C30 Pt2 124.0(8) . . ?
N4 C30 Pt2 126.1(7) . . ?
N4 C30 N3 109.4(8) . . ?
N3 C31 H31A 111.2 . . ?
N3 C31 H31B 111.2 . . ?
H31A C31 H31B 109.1 . . ?
C32 C31 N3 102.9(8) . . ?
C32 C31 H31A 111.2 . . ?
C32 C31 H31B 111.2 . . ?
N4 C32 C31 102.2(8) . . ?
N4 C32 H32A 111.3 . . ?
N4 C32 H32B 111.3 . . ?
C31 C32 H32A 111.3 . . ?
C31 C32 H32B 111.3 . . ?
H32A C32 H32B 109.2 . . ?
N4 C33 C38 118.7(8) . . ?
C34 C33 N4 120.6(8) . . ?
C34 C33 C38 120.4(9) . . ?
C33 C34 C39 121.5(8) . . ?
C35 C34 C33 118.4(9) . . ?
C35 C34 C39 120.1(8) . . ?
C34 C35 H35 119.1 . . ?
C36 C35 C34 121.8(10) . . ?
C36 C35 H35 119.1 . . ?
C35 C36 H36 120.4 . . ?
C37 C36 C35 119.1(9) . . ?
C37 C36 H36 120.4 . . ?
C36 C37 H37 118.8 . . ?
C38 C37 C36 122.4(9) . . ?
C38 C37 H37 118.8 . . ?
C33 C38 C42 122.6(9) . . ?
C37 C38 C33 117.8(9) . . ?
C37 C38 C42 119.5(9) . . ?
C34 C39 H39 107.7 . . ?
C34 C39 C40 111.1(9) . . ?
C34 C39 C41 112.1(9) . . ?
C40 C39 H39 107.7 . . ?
C40 C39 C41 110.2(9) . . ?
C41 C39 H39 107.7 . . ?
C39 C40 H40A 109.5 . . ?
C39 C40 H40B 109.5 . . ?
C39 C40 H40C 109.5 . . ?
H40A C40 H40B 109.5 . . ?
H40A C40 H40C 109.5 . . ?
H40B C40 H40C 109.5 . . ?
C39 C41 H41A 109.5 . . ?
C39 C41 H41B 109.5 . . ?
C39 C41 H41C 109.5 . . ?
H41A C41 H41B 109.5 . . ?
H41A C41 H41C 109.5 . . ?
H41B C41 H41C 109.5 . . ?
C38 C42 H42 108.2 . . ?
C38 C42 C43 110.2(9) . . ?
C38 C42 C44 113.3(9) . . ?
C43 C42 H42 108.2 . . ?
C43 C42 C44 108.8(10) . . ?
C44 C42 H42 108.2 . . ?
C42 C43 H43A 109.5 . . ?
C42 C43 H43B 109.5 . . ?
C42 C43 H43C 109.5 . . ?
H43A C43 H43B 109.5 . . ?
H43A C43 H43C 109.5 . . ?
H43B C43 H43C 109.5 . . ?
C42 C44 H44A 109.5 . . ?
C42 C44 H44B 109.5 . . ?
C42 C44 H44C 109.5 . . ?
H44A C44 H44B 109.5 . . ?
H44A C44 H44C 109.5 . . ?
H44B C44 H44C 109.5 . . ?
N3 C45 C46 119.1(9) . . ?
N3 C45 C50 119.4(8) . . ?
C50 C45 C46 121.2(10) . . ?
C45 C46 C51 121.4(9) . . ?
C47 C46 C45 117.0(10) . . ?
C47 C46 C51 121.6(9) . . ?
C46 C47 H47 118.2 . . ?
C46 C47 C48 123.5(10) . . ?
C48 C47 H47 118.2 . . ?
C47 C48 H48 120.4 . . ?
C47 C48 C49 119.1(10) . . ?
C49 C48 H48 120.4 . . ?
C48 C49 H49 119.6 . . ?
C50 C49 C48 120.7(11) . . ?
C50 C49 H49 119.6 . . ?
C45 C50 C54 121.4(9) . . ?
C49 C50 C45 118.4(10) . . ?
C49 C50 C54 120.1(10) . . ?
C46 C51 H51 109.3 . . ?
C46 C51 C52 108.8(9) . . ?
C46 C51 C53 110.9(9) . . ?
C52 C51 H51 109.3 . . ?
C52 C51 C53 109.1(10) . . ?
C53 C51 H51 109.3 . . ?
C51 C52 H52A 109.5 . . ?
C51 C52 H52B 109.5 . . ?
C51 C52 H52C 109.5 . . ?
H52A C52 H52B 109.5 . . ?
H52A C52 H52C 109.5 . . ?
H52B C52 H52C 109.5 . . ?
C51 C53 H53A 109.5 . . ?
C51 C53 H53B 109.5 . . ?
C51 C53 H53C 109.5 . . ?
H53A C53 H53B 109.5 . . ?
H53A C53 H53C 109.5 . . ?
H53B C53 H53C 109.5 . . ?
C50 C54 H54 107.2 . . ?
C55 C54 C50 112.7(10) . . ?
C55 C54 H54 107.2 . . ?
C55 C54 C56 110.2(11) . . ?
C56 C54 C50 112.2(10) . . ?
C56 C54 H54 107.2 . . ?
C54 C55 H55A 109.5 . . ?
C54 C55 H55B 109.5 . . ?
C54 C55 H55C 109.5 . . ?
H55A C55 H55B 109.5 . . ?
H55A C55 H55C 109.5 . . ?
H55B C55 H55C 109.5 . . ?
C54 C56 H56A 109.5 . . ?
C54 C56 H56B 109.5 . . ?
C54 C56 H56C 109.5 . . ?
H56A C56 H56B 109.5 . . ?
H56A C56 H56C 109.5 . . ?
H56B C56 H56C 109.5 . . ?
S2 C57 H57A 109.5 . . ?
S2 C57 H57B 109.5 . . ?
S2 C57 H57C 109.5 . . ?
H57A C57 H57B 109.5 . . ?
H57A C57 H57C 109.5 . . ?
H57B C57 H57C 109.5 . . ?
S2 C58 H58A 109.5 . . ?
S2 C58 H58B 109.5 . . ?
S2 C58 H58C 109.5 . . ?
H58A C58 H58B 109.5 . . ?
H58A C58 H58C 109.5 . . ?
H58B C58 H58C 109.5 . . ?
N5 C59 Pt3 123.6(7) . . ?
N6 C59 Pt3 125.9(8) . . ?
N6 C59 N5 110.0(8) . . ?
N5 C60 H60A 111.0 . . ?
N5 C60 H60B 111.0 . . ?
N5 C60 C61 103.7(8) . . ?
H60A C60 H60B 109.0 . . ?
C61 C60 H60A 111.0 . . ?
C61 C60 H60B 111.0 . . ?
N6 C61 C60 103.7(8) . . ?
N6 C61 H61A 111.0 . . ?
N6 C61 H61B 111.0 . . ?
C60 C61 H61A 111.0 . . ?
C60 C61 H61B 111.0 . . ?
H61A C61 H61B 109.0 . . ?
C63 C62 N5 119.5(8) . . ?
C67 C62 N5 119.5(8) . . ?
C67 C62 C63 120.7(9) . . ?
C62 C63 C68 122.7(9) . . ?
C64 C63 C62 118.8(9) . . ?
C64 C63 C68 118.5(9) . . ?
C63 C64 H64 119.7 . . ?
C63 C64 C65 120.7(9) . . ?
C65 C64 H64 119.7 . . ?
C64 C65 H65 120.2 . . ?
C66 C65 C64 119.6(9) . . ?
C66 C65 H65 120.2 . . ?
C65 C66 H66 118.7 . . ?
C65 C66 C67 122.6(9) . . ?
C67 C66 H66 118.7 . . ?
C62 C67 C71 122.0(10) . . ?
C66 C67 C62 117.5(9) . . ?
C66 C67 C71 120.5(9) . . ?
C63 C68 H68 107.5 . . ?
C63 C68 C69 111.9(11) . . ?
C63 C68 C70 111.4(11) . . ?
C69 C68 H68 107.5 . . ?
C70 C68 H68 107.5 . . ?
C70 C68 C69 110.7(12) . . ?
C68 C69 H69A 109.5 . . ?
C68 C69 H69B 109.5 . . ?
C68 C69 H69C 109.5 . . ?
H69A C69 H69B 109.5 . . ?
H69A C69 H69C 109.5 . . ?
H69B C69 H69C 109.5 . . ?
C68 C70 H70A 109.5 . . ?
C68 C70 H70B 109.5 . . ?
C68 C70 H70C 109.5 . . ?
H70A C70 H70B 109.5 . . ?
H70A C70 H70C 109.5 . . ?
H70B C70 H70C 109.5 . . ?
C67 C71 H71 108.7 . . ?
C67 C71 C73 110.4(10) . . ?
C72 C71 C67 108.3(12) . . ?
C72 C71 H71 108.7 . . ?
C72 C71 C73 112.0(13) . . ?
C73 C71 H71 108.7 . . ?
C71 C72 H72A 109.5 . . ?
C71 C72 H72B 109.5 . . ?
C71 C72 H72C 109.5 . . ?
H72A C72 H72B 109.5 . . ?
H72A C72 H72C 109.5 . . ?
H72B C72 H72C 109.5 . . ?
C71 C73 H73A 109.5 . . ?
C71 C73 H73B 109.5 . . ?
C71 C73 H73C 109.5 . . ?
H73A C73 H73B 109.5 . . ?
H73A C73 H73C 109.5 . . ?
H73B C73 H73C 109.5 . . ?
C75 C74 N6 120.2(8) . . ?
C75 C74 C79 120.7(9) . . ?
C79 C74 N6 118.8(9) . . ?
C74 C75 C80 122.0(9) . . ?
C76 C75 C74 119.1(9) . . ?
C76 C75 C80 118.8(9) . . ?
C75 C76 H76 119.8 . . ?
C75 C76 C77 120.4(10) . . ?
C77 C76 H76 119.8 . . ?
C76 C77 H77 120.0 . . ?
C78 C77 C76 120.0(9) . . ?
C78 C77 H77 120.0 . . ?
C77 C78 H78 119.0 . . ?
C79 C78 C77 122.1(10) . . ?
C79 C78 H78 119.0 . . ?
C74 C79 C83 121.0(9) . . ?
C78 C79 C74 117.6(9) . . ?
C78 C79 C83 121.3(9) . . ?
C75 C80 H80 108.4 . . ?
C75 C80 C82 112.5(9) . . ?
C81 C80 C75 109.9(9) . . ?
C81 C80 H80 108.4 . . ?
C81 C80 C82 109.0(11) . . ?
C82 C80 H80 108.4 . . ?
C80 C81 H81A 109.5 . . ?
C80 C81 H81B 109.5 . . ?
C80 C81 H81C 109.5 . . ?
H81A C81 H81B 109.5 . . ?
H81A C81 H81C 109.5 . . ?
H81B C81 H81C 109.5 . . ?
C80 C82 H82A 109.5 . . ?
C80 C82 H82B 109.5 . . ?
C80 C82 H82C 109.5 . . ?
H82A C82 H82B 109.5 . . ?
H82A C82 H82C 109.5 . . ?
H82B C82 H82C 109.5 . . ?
C79 C83 H83 107.4 . . ?
C79 C83 C84 111.2(10) . . ?
C84 C83 H83 107.4 . . ?
C85 C83 C79 113.0(10) . . ?
C85 C83 H83 107.4 . . ?
C85 C83 C84 110.0(13) . . ?
C83 C84 H84A 109.5 . . ?
C83 C84 H84B 109.5 . . ?
C83 C84 H84C 109.5 . . ?
H84A C84 H84B 109.5 . . ?
H84A C84 H84C 109.5 . . ?
H84B C84 H84C 109.5 . . ?
C83 C85 H85A 109.5 . . ?
C83 C85 H85B 109.5 . . ?
C83 C85 H85C 109.5 . . ?
H85A C85 H85B 109.5 . . ?
H85A C85 H85C 109.5 . . ?
H85B C85 H85C 109.5 . . ?
S3 C86 H86A 109.5 . . ?
S3 C86 H86B 109.5 . . ?
S3 C86 H86C 109.5 . . ?
H86A C86 H86B 109.5 . . ?
H86A C86 H86C 109.5 . . ?
H86B C86 H86C 109.5 . . ?
S3 C87 H87A 109.5 . . ?
S3 C87 H87B 109.5 . . ?
S3 C87 H87C 109.5 . . ?
H87A C87 H87B 109.5 . . ?
H87A C87 H87C 109.5 . . ?
H87B C87 H87C 109.5 . . ?

loop_
_geom_bond_atom_site_label_1
_geom_bond_atom_site_label_2
_geom_bond_distance
_geom_bond_site_symmetry_2
_geom_bond_publ_flag
Pt1 Cl1 2.305(2) . ?
Pt1 Cl2 2.300(2) . ?
Pt1 S1 2.358(2) . ?
Pt1 C1 1.998(8) . ?
Pt2 Cl3 2.280(3) . ?
Pt2 Cl4 2.327(3) . ?
Pt2 S2 2.352(3) . ?
Pt2 C30 1.984(10) . ?
Pt3 Cl5 2.262(3) . ?
Pt3 Cl6 2.298(3) . ?
Pt3 S3 2.375(3) . ?
Pt3 C59 2.009(9) . ?
S1 C28 1.792(12) . ?
S1 C29 1.790(13) . ?
S2 C57 1.776(14) . ?
S2 C58 1.776(13) . ?
S3 C86 1.802(14) . ?
S3 C87 1.772(15) . ?
N1 C1 1.334(13) . ?
N1 C2 1.477(13) . ?
N1 C16 1.436(14) . ?
N2 C1 1.342(13) . ?
N2 C3 1.477(12) . ?
N2 C4 1.438(13) . ?
N3 C30 1.349(12) . ?
N3 C31 1.496(12) . ?
N3 C45 1.415(13) . ?
N4 C30 1.338(13) . ?
N4 C32 1.484(11) . ?
N4 C33 1.418(12) . ?
N5 C59 1.340(13) . ?
N5 C60 1.477(12) . ?
N5 C62 1.430(12) . ?
N6 C59 1.322(12) . ?
N6 C61 1.479(12) . ?
N6 C74 1.427(12) . ?
C2 H2A 0.9900 . ?
C2 H2B 0.9900 . ?
C2 C3 1.504(18) . ?
C3 H3A 0.9900 . ?
C3 H3B 0.9900 . ?
C4 C5 1.414(14) . ?
C4 C9 1.408(14) . ?
C5 C6 1.360(16) . ?
C5 C10 1.537(15) . ?
C6 H6 0.9500 . ?
C6 C7 1.404(16) . ?
C7 H7 0.9500 . ?
C7 C8 1.392(15) . ?
C8 H8 0.9500 . ?
C8 C9 1.382(16) . ?
C9 C13 1.522(14) . ?
C10 H10 1.0000 . ?
C10 C11 1.530(15) . ?
C10 C12 1.536(15) . ?
C11 H11A 0.9800 . ?
C11 H11B 0.9800 . ?
C11 H11C 0.9800 . ?
C12 H12A 0.9800 . ?
C12 H12B 0.9800 . ?
C12 H12C 0.9800 . ?
C13 H13 1.0000 . ?
C13 C14 1.541(16) . ?
C13 C15 1.539(15) . ?
C14 H14A 0.9800 . ?
C14 H14B 0.9800 . ?
C14 H14C 0.9800 . ?
C15 H15A 0.9800 . ?
C15 H15B 0.9800 . ?
C15 H15C 0.9800 . ?
C16 C17 1.418(14) . ?
C16 C21 1.401(15) . ?
C17 C18 1.373(16) . ?
C17 C22 1.518(15) . ?
C18 H18 0.9500 . ?
C18 C19 1.378(17) . ?
C19 H19 0.9500 . ?
C19 C20 1.404(16) . ?
C20 H20 0.9500 . ?
C20 C21 1.404(17) . ?
C21 C25 1.513(15) . ?
C22 H22 1.0000 . ?
C22 C23 1.537(15) . ?
C22 C24 1.542(15) . ?
C23 H23A 0.9800 . ?
C23 H23B 0.9800 . ?
C23 H23C 0.9800 . ?
C24 H24A 0.9800 . ?
C24 H24B 0.9800 . ?
C24 H24C 0.9800 . ?
C25 H25 1.0000 . ?
C25 C26 1.526(16) . ?
C25 C27 1.550(16) . ?
C26 H26A 0.9800 . ?
C26 H26B 0.9800 . ?
C26 H26C 0.9800 . ?
C27 H27A 0.9800 . ?
C27 H27B 0.9800 . ?
C27 H27C 0.9800 . ?
C28 H28A 0.9800 . ?
C28 H28B 0.9800 . ?
C28 H28C 0.9800 . ?
C29 H29A 0.9800 . ?
C29 H29B 0.9800 . ?
C29 H29C 0.9800 . ?
C31 H31A 0.9900 . ?
C31 H31B 0.9900 . ?
C31 C32 1.491(14) . ?
C32 H32A 0.9900 . ?
C32 H32B 0.9900 . ?
C33 C34 1.407(12) . ?
C33 C38 1.424(14) . ?
C34 C35 1.383(14) . ?
C34 C39 1.516(13) . ?
C35 H35 0.9500 . ?
C35 C36 1.380(14) . ?
C36 H36 0.9500 . ?
C36 C37 1.376(15) . ?
C37 H37 0.9500 . ?
C37 C38 1.376(15) . ?
C38 C42 1.504(13) . ?
C39 H39 1.0000 . ?
C39 C40 1.538(16) . ?
C39 C41 1.539(15) . ?
C40 H40A 0.9800 . ?
C40 H40B 0.9800 . ?
C40 H40C 0.9800 . ?
C41 H41A 0.9800 . ?
C41 H41B 0.9800 . ?
C41 H41C 0.9800 . ?
C42 H42 1.0000 . ?
C42 C43 1.534(16) . ?
C42 C44 1.543(15) . ?
C43 H43A 0.9800 . ?
C43 H43B 0.9800 . ?
C43 H43C 0.9800 . ?
C44 H44A 0.9800 . ?
C44 H44B 0.9800 . ?
C44 H44C 0.9800 . ?
C45 C46 1.427(14) . ?
C45 C50 1.415(14) . ?
C46 C47 1.361(15) . ?
C46 C51 1.518(15) . ?
C47 H47 0.9500 . ?
C47 C48 1.380(16) . ?
C48 H48 0.9500 . ?
C48 C49 1.397(16) . ?
C49 H49 0.9500 . ?
C49 C50 1.386(15) . ?
C50 C54 1.531(15) . ?
C51 H51 1.0000 . ?
C51 C52 1.539(15) . ?
C51 C53 1.560(15) . ?
C52 H52A 0.9800 . ?
C52 H52B 0.9800 . ?
C52 H52C 0.9800 . ?
C53 H53A 0.9800 . ?
C53 H53B 0.9800 . ?
C53 H53C 0.9800 . ?
C54 H54 1.0000 . ?
C54 C55 1.514(17) . ?
C54 C56 1.525(17) . ?
C55 H55A 0.9800 . ?
C55 H55B 0.9800 . ?
C55 H55C 0.9800 . ?
C56 H56A 0.9800 . ?
C56 H56B 0.9800 . ?
C56 H56C 0.9800 . ?
C57 H57A 0.9800 . ?
C57 H57B 0.9800 . ?
C57 H57C 0.9800 . ?
C58 H58A 0.9800 . ?
C58 H58B 0.9800 . ?
C58 H58C 0.9800 . ?
C60 H60A 0.9900 . ?
C60 H60B 0.9900 . ?
C60 C61 1.479(15) . ?
C61 H61A 0.9900 . ?
C61 H61B 0.9900 . ?
C62 C63 1.415(13) . ?
C62 C67 1.406(13) . ?
C63 C64 1.382(15) . ?
C63 C68 1.516(14) . ?
C64 H64 0.9500 . ?
C64 C65 1.398(14) . ?
C65 H65 0.9500 . ?
C65 C66 1.358(15) . ?
C66 H66 0.9500 . ?
C66 C67 1.396(15) . ?
C67 C71 1.535(15) . ?
C68 H68 1.0000 . ?
C68 C69 1.521(19) . ?
C68 C70 1.519(19) . ?
C69 H69A 0.9800 . ?
C69 H69B 0.9800 . ?
C69 H69C 0.9800 . ?
C70 H70A 0.9800 . ?
C70 H70B 0.9800 . ?
C70 H70C 0.9800 . ?
C71 H71 1.0000 . ?
C71 C72 1.53(2) . ?
C71 C73 1.55(2) . ?
C72 H72A 0.9800 . ?
C72 H72B 0.9800 . ?
C72 H72C 0.9800 . ?
C73 H73A 0.9800 . ?
C73 H73B 0.9800 . ?
C73 H73C 0.9800 . ?
C74 C75 1.413(14) . ?
C74 C79 1.416(13) . ?
C75 C76 1.366(15) . ?
C75 C80 1.524(14) . ?
C76 H76 0.9500 . ?
C76 C77 1.394(15) . ?
C77 H77 0.9500 . ?
C77 C78 1.374(15) . ?
C78 H78 0.9500 . ?
C78 C79 1.371(14) . ?
C79 C83 1.527(14) . ?
C80 H80 1.0000 . ?
C80 C81 1.520(16) . ?
C80 C82 1.539(15) . ?
C81 H81A 0.9800 . ?
C81 H81B 0.9800 . ?
C81 H81C 0.9800 . ?
C82 H82A 0.9800 . ?
C82 H82B 0.9800 . ?
C82 H82C 0.9800 . ?
C83 H83 1.0000 . ?
C83 C84 1.547(17) . ?
C83 C85 1.476(19) . ?
C84 H84A 0.9800 . ?
C84 H84B 0.9800 . ?
C84 H84C 0.9800 . ?
C85 H85A 0.9800 . ?
C85 H85B 0.9800 . ?
C85 H85C 0.9800 . ?
C86 H86A 0.9800 . ?
C86 H86B 0.9800 . ?
C86 H86C 0.9800 . ?
C87 H87A 0.9800 . ?
C87 H87B 0.9800 . ?
C87 H87C 0.9800 . ?

loop_
_geom_torsion_atom_site_label_1
_geom_torsion_atom_site_label_2
_geom_torsion_atom_site_label_3
_geom_torsion_atom_site_label_4
_geom_torsion
_geom_torsion_site_symmetry_1
_geom_torsion_site_symmetry_2
_geom_torsion_site_symmetry_3
_geom_torsion_site_symmetry_4
_geom_torsion_publ_flag
N1 C2 C3 N2 11.8(12) . . . . ?
N1 C16 C17 C18 -177.4(9) . . . . ?
N1 C16 C17 C22 4.0(14) . . . . ?
N1 C16 C21 C20 175.8(9) . . . . ?
N1 C16 C21 C25 -3.5(14) . . . . ?
N2 C4 C5 C6 176.2(8) . . . . ?
N2 C4 C5 C10 -0.6(13) . . . . ?
N2 C4 C9 C8 -176.9(8) . . . . ?
N2 C4 C9 C13 1.6(14) . . . . ?
N3 C31 C32 N4 19.2(10) . . . . ?
N3 C45 C46 C47 -176.9(9) . . . . ?
N3 C45 C46 C51 1.5(14) . . . . ?
N3 C45 C50 C49 176.2(9) . . . . ?
N3 C45 C50 C54 -1.1(14) . . . . ?
N4 C33 C34 C35 -176.1(8) . . . . ?
N4 C33 C34 C39 1.6(13) . . . . ?
N4 C33 C38 C37 176.7(8) . . . . ?
N4 C33 C38 C42 -0.1(14) . . . . ?
N5 C60 C61 N6 1.9(11) . . . . ?
N5 C62 C63 C64 -177.7(8) . . . . ?
N5 C62 C63 C68 2.1(14) . . . . ?
N5 C62 C67 C66 177.3(8) . . . . ?
N5 C62 C67 C71 -1.5(14) . . . . ?
N6 C74 C75 C76 -176.1(9) . . . . ?
N6 C74 C75 C80 -0.5(14) . . . . ?
N6 C74 C79 C78 175.6(9) . . . . ?
N6 C74 C79 C83 -2.1(14) . . . . ?
C1 N1 C2 C3 -11.0(12) . . . . ?
C1 N1 C16 C17 -92.2(12) . . . . ?
C1 N1 C16 C21 93.5(12) . . . . ?
C1 N2 C3 C2 -10.0(13) . . . . ?
C1 N2 C4 C5 113.6(11) . . . . ?
C1 N2 C4 C9 -71.1(12) . . . . ?
C2 N1 C1 Pt1 -166.8(7) . . . . ?
C2 N1 C1 N2 5.2(11) . . . . ?
C2 N1 C16 C17 85.9(12) . . . . ?
C2 N1 C16 C21 -88.5(12) . . . . ?
C3 N2 C1 Pt1 175.3(7) . . . . ?
C3 N2 C1 N1 3.3(11) . . . . ?
C3 N2 C4 C5 -84.4(12) . . . . ?
C3 N2 C4 C9 90.9(12) . . . . ?
C4 N2 C1 Pt1 -21.5(13) . . . . ?
C4 N2 C1 N1 166.5(8) . . . . ?
C4 N2 C3 C2 -174.9(9) . . . . ?
C4 C5 C6 C7 0.5(14) . . . . ?
C4 C5 C10 C11 -136.9(10) . . . . ?
C4 C5 C10 C12 100.1(11) . . . . ?
C4 C9 C13 C14 136.6(11) . . . . ?
C4 C9 C13 C15 -101.4(13) . . . . ?
C5 C4 C9 C8 -1.7(14) . . . . ?
C5 C4 C9 C13 176.8(9) . . . . ?
C5 C6 C7 C8 -1.3(15) . . . . ?
C6 C5 C10 C11 46.4(12) . . . . ?
C6 C5 C10 C12 -76.6(13) . . . . ?
C6 C7 C8 C9 0.6(14) . . . . ?
C7 C8 C9 C4 0.8(14) . . . . ?
C7 C8 C9 C13 -177.7(9) . . . . ?
C8 C9 C13 C14 -44.9(13) . . . . ?
C8 C9 C13 C15 77.1(14) . . . . ?
C9 C4 C5 C6 1.0(14) . . . . ?
C9 C4 C5 C10 -175.8(9) . . . . ?
C10 C5 C6 C7 177.3(9) . . . . ?
C16 N1 C1 Pt1 11.3(14) . . . . ?
C16 N1 C1 N2 -176.7(9) . . . . ?
C16 N1 C2 C3 170.6(9) . . . . ?
C16 C17 C18 C19 2.5(15) . . . . ?
C16 C17 C22 C23 120.2(11) . . . . ?
C16 C17 C22 C24 -118.3(11) . . . . ?
C16 C21 C25 C26 -138.7(11) . . . . ?
C16 C21 C25 C27 99.9(13) . . . . ?
C17 C16 C21 C20 1.5(14) . . . . ?
C17 C16 C21 C25 -177.7(9) . . . . ?
C17 C18 C19 C20 -0.3(16) . . . . ?
C18 C17 C22 C23 -58.4(13) . . . . ?
C18 C17 C22 C24 63.1(13) . . . . ?
C18 C19 C20 C21 -1.4(15) . . . . ?
C19 C20 C21 C16 0.8(15) . . . . ?
C19 C20 C21 C25 -179.9(9) . . . . ?
C20 C21 C25 C26 42.1(14) . . . . ?
C20 C21 C25 C27 -79.3(13) . . . . ?
C21 C16 C17 C18 -3.1(14) . . . . ?
C21 C16 C17 C22 178.2(9) . . . . ?
C22 C17 C18 C19 -178.8(10) . . . . ?
C30 N3 C31 C32 -17.8(10) . . . . ?
C30 N3 C45 C46 -99.5(11) . . . . ?
C30 N3 C45 C50 86.8(12) . . . . ?
C30 N4 C32 C31 -16.2(10) . . . . ?
C30 N4 C33 C34 -73.9(12) . . . . ?
C30 N4 C33 C38 111.3(10) . . . . ?
C31 N3 C30 Pt2 -164.1(6) . . . . ?
C31 N3 C30 N4 8.1(10) . . . . ?
C31 N3 C45 C46 78.5(11) . . . . ?
C31 N3 C45 C50 -95.3(11) . . . . ?
C32 N4 C30 Pt2 177.4(6) . . . . ?
C32 N4 C30 N3 5.4(10) . . . . ?
C32 N4 C33 C34 90.5(11) . . . . ?
C32 N4 C33 C38 -84.3(11) . . . . ?
C33 N4 C30 Pt2 -17.2(12) . . . . ?
C33 N4 C30 N3 170.8(8) . . . . ?
C33 N4 C32 C31 177.0(8) . . . . ?
C33 C34 C35 C36 0.1(14) . . . . ?
C33 C34 C39 C40 -99.7(11) . . . . ?
C33 C34 C39 C41 136.4(10) . . . . ?
C33 C38 C42 C43 105.3(11) . . . . ?
C33 C38 C42 C44 -132.6(10) . . . . ?
C34 C33 C38 C37 1.9(13) . . . . ?
C34 C33 C38 C42 -175.0(9) . . . . ?
C34 C35 C36 C37 0.6(14) . . . . ?
C35 C34 C39 C40 77.9(12) . . . . ?
C35 C34 C39 C41 -45.9(13) . . . . ?
C35 C36 C37 C38 0.0(15) . . . . ?
C36 C37 C38 C33 -1.2(14) . . . . ?
C36 C37 C38 C42 175.7(9) . . . . ?
C37 C38 C42 C43 -71.5(13) . . . . ?
C37 C38 C42 C44 50.6(13) . . . . ?
C38 C33 C34 C35 -1.3(13) . . . . ?
C38 C33 C34 C39 176.4(9) . . . . ?
C39 C34 C35 C36 -177.7(9) . . . . ?
C45 N3 C30 Pt2 14.1(13) . . . . ?
C45 N3 C30 N4 -173.7(8) . . . . ?
C45 N3 C31 C32 163.9(9) . . . . ?
C45 C46 C47 C48 0.9(15) . . . . ?
C45 C46 C51 C52 -112.4(11) . . . . ?
C45 C46 C51 C53 127.5(11) . . . . ?
C45 C50 C54 C55 -153.6(11) . . . . ?
C45 C50 C54 C56 81.4(13) . . . . ?
C46 C45 C50 C49 2.6(14) . . . . ?
C46 C45 C50 C54 -174.7(9) . . . . ?
C46 C47 C48 C49 1.9(16) . . . . ?
C47 C46 C51 C52 65.9(13) . . . . ?
C47 C46 C51 C53 -54.1(13) . . . . ?
C47 C48 C49 C50 -2.6(16) . . . . ?
C48 C49 C50 C45 0.4(15) . . . . ?
C48 C49 C50 C54 177.7(10) . . . . ?
C49 C50 C54 C55 29.2(15) . . . . ?
C49 C50 C54 C56 -95.8(13) . . . . ?
C50 C45 C46 C47 -3.2(14) . . . . ?
C50 C45 C46 C51 175.2(9) . . . . ?
C51 C46 C47 C48 -177.5(10) . . . . ?
C59 N5 C60 C61 0.0(11) . . . . ?
C59 N5 C62 C63 -90.7(12) . . . . ?
C59 N5 C62 C67 95.6(11) . . . . ?
C59 N6 C61 C60 -3.3(12) . . . . ?
C59 N6 C74 C75 -111.5(11) . . . . ?
C59 N6 C74 C79 74.3(13) . . . . ?
C60 N5 C59 Pt3 170.4(7) . . . . ?
C60 N5 C59 N6 -2.1(11) . . . . ?
C60 N5 C62 C63 86.7(11) . . . . ?
C60 N5 C62 C67 -86.9(11) . . . . ?
C61 N6 C59 Pt3 -168.8(7) . . . . ?
C61 N6 C59 N5 3.5(11) . . . . ?
C61 N6 C74 C75 81.0(12) . . . . ?
C61 N6 C74 C79 -93.2(11) . . . . ?
C62 N5 C59 Pt3 -12.0(13) . . . . ?
C62 N5 C59 N6 175.5(8) . . . . ?
C62 N5 C60 C61 -177.9(8) . . . . ?
C62 C63 C64 C65 2.4(14) . . . . ?
C62 C63 C68 C69 136.1(12) . . . . ?
C62 C63 C68 C70 -99.4(13) . . . . ?
C62 C67 C71 C72 112.3(12) . . . . ?
C62 C67 C71 C73 -124.6(13) . . . . ?
C63 C62 C67 C66 3.7(14) . . . . ?
C63 C62 C67 C71 -175.1(10) . . . . ?
C63 C64 C65 C66 -0.3(15) . . . . ?
C64 C63 C68 C69 -44.0(15) . . . . ?
C64 C63 C68 C70 80.5(14) . . . . ?
C64 C65 C66 C67 -0.1(16) . . . . ?
C65 C66 C67 C62 -1.6(15) . . . . ?
C65 C66 C67 C71 177.2(10) . . . . ?
C66 C67 C71 C72 -66.5(14) . . . . ?
C66 C67 C71 C73 56.5(16) . . . . ?
C67 C62 C63 C64 -4.1(14) . . . . ?
C67 C62 C63 C68 175.7(10) . . . . ?
C68 C63 C64 C65 -177.5(10) . . . . ?
C74 N6 C59 Pt3 22.7(13) . . . . ?
C74 N6 C59 N5 -165.0(8) . . . . ?
C74 N6 C61 C60 165.9(9) . . . . ?
C74 C75 C76 C77 0.5(15) . . . . ?
C74 C75 C80 C81 -103.5(11) . . . . ?
C74 C75 C80 C82 134.8(11) . . . . ?
C74 C79 C83 C84 -139.8(12) . . . . ?
C74 C79 C83 C85 95.8(14) . . . . ?
C75 C74 C79 C78 1.5(14) . . . . ?
C75 C74 C79 C83 -176.3(9) . . . . ?
C75 C76 C77 C78 1.5(15) . . . . ?
C76 C75 C80 C81 72.1(12) . . . . ?
C76 C75 C80 C82 -49.5(14) . . . . ?
C76 C77 C78 C79 -2.1(16) . . . . ?
C77 C78 C79 C74 0.6(16) . . . . ?
C77 C78 C79 C83 178.3(10) . . . . ?
C78 C79 C83 C84 42.5(16) . . . . ?
C78 C79 C83 C85 -81.9(15) . . . . ?
C79 C74 C75 C76 -2.0(14) . . . . ?
C79 C74 C75 C80 173.6(9) . . . . ?
C80 C75 C76 C77 -175.2(9) . . . . ?

loop_
_exptl_oxdiff_crystal_face_indexfrac_h
_exptl_oxdiff_crystal_face_indexfrac_k
_exptl_oxdiff_crystal_face_indexfrac_l
_exptl_oxdiff_crystal_face_x
_exptl_oxdiff_crystal_face_y
_exptl_oxdiff_crystal_face_z
-3.5749 5.4455 -9.5531 -0.0096 -0.0669 0.9977
7.4569 15.2493 0.4459 0.1297 0.9908 0.0384
2.4079 -7.7389 9.4152 -0.0103 -0.0852 -0.9963
-7.3918 -15.3584 -0.2646 -0.1296 -0.9899 -0.0574
-8.4806 13.0038 -2.1261 0.7988 -0.1040 0.5925
-1.9544 0.7697 10.3502 0.5421 -0.0720 -0.8372
6.3708 -10.8085 6.6580 -0.4329 0.0557 -0.8997
7.4647 -9.7838 -6.2195 -0.9704 0.1273 0.2053
